data_7028013
loop_
_publ_author_name
'Steed, Jonathan W.'
'McCool, Brian J.'
'Junk, Peter C.'

_publ_section_title
;
 Hydrogen bonded polymers and oligomers from metal salts and 18-crown-6
;
_journal_issue 20
_journal_name_full 'Journal of the Chemical Society, Dalton Transactions'
_journal_page_first 3417
_journal_paper_doi 10.1039/a805492d
_journal_year 1998
_chemical_formula_sum 'C12 H36 Cl2 Ni O20'
_chemical_formula_weight 630.02
_chemical_name_systematic
; 
 ? 
;
_space_group_IT_number 2
_symmetry_cell_setting triclinic
_symmetry_space_group_name_Hall '-P 1'
_symmetry_space_group_name_H-M 'P -1'
_atom_sites_solution_hydrogens geom
_atom_sites_solution_primary direct
_atom_sites_solution_secondary difmap
_audit_creation_method SHELXL-97
_cell_angle_alpha 88.103(2)
_cell_angle_beta 87.985(2)
_cell_angle_gamma 60.886(2)
_cell_formula_units_Z 2
_cell_length_a 10.0236(10)
_cell_length_b 10.1937(7)
_cell_length_c 14.1856(14)
_cell_measurement_temperature 173(2)
_cell_volume 1265.3(2)
_computing_cell_refinement Denzo-SMN
_computing_data_reduction Denzo-SMN
_computing_molecular_graphics Res2ins
_computing_structure_refinement 'SHELXL-97 (Sheldrick, 1997)'
_computing_structure_solution 'SHELXS-97 (Sheldrick, 1990)'
_diffrn_ambient_temperature 173(2)
_diffrn_measured_fraction_theta_full 0.834
_diffrn_measured_fraction_theta_max 0.834
_diffrn_measurement_device_type KappaCCD
_diffrn_measurement_method '2o phi scans'
_diffrn_radiation_monochromator graphite
_diffrn_radiation_source 'fine-focus sealed tube'
_diffrn_radiation_type MoK\a
_diffrn_radiation_wavelength 0.71070
_diffrn_reflns_av_R_equivalents 0.0240
_diffrn_reflns_av_sigmaI/netI 0.0444
_diffrn_reflns_limit_h_max 12
_diffrn_reflns_limit_h_min -12
_diffrn_reflns_limit_k_max 12
_diffrn_reflns_limit_k_min -11
_diffrn_reflns_limit_l_max 17
_diffrn_reflns_limit_l_min -17
_diffrn_reflns_number 7971
_diffrn_reflns_theta_full 26.00
_diffrn_reflns_theta_max 26.00
_diffrn_reflns_theta_min 3.66
_exptl_absorpt_coefficient_mu 1.065
_exptl_absorpt_correction_T_max 0.8153
_exptl_absorpt_correction_T_min 0.5675
_exptl_absorpt_correction_type Scalepack
_exptl_crystal_colour green
_exptl_crystal_density_diffrn 1.654
_exptl_crystal_density_method 'not measured'
_exptl_crystal_description plate
_exptl_crystal_F_000 660
_exptl_crystal_size_max 0.60
_exptl_crystal_size_mid 0.40
_exptl_crystal_size_min 0.20
_refine_diff_density_max 0.424
_refine_diff_density_min -0.386
_refine_diff_density_rms 0.056
_refine_ls_extinction_method none
_refine_ls_goodness_of_fit_ref 1.039
_refine_ls_hydrogen_treatment mixed
_refine_ls_matrix_type full
_refine_ls_number_parameters 316
_refine_ls_number_reflns 4156
_refine_ls_number_restraints 0
_refine_ls_restrained_S_all 1.039
_refine_ls_R_factor_all 0.0370
_refine_ls_R_factor_gt 0.0343
_refine_ls_shift/su_max 0.001
_refine_ls_shift/su_mean 0.000
_refine_ls_structure_factor_coef Fsqd
_refine_ls_weighting_details 'w=1/[\s^2^(Fo^2^)+(0.0311P)^2^+1.0535P] where P=(Fo^2^+2Fc^2^)/3'
_refine_ls_weighting_scheme calc
_refine_ls_wR_factor_gt 0.0862
_refine_ls_wR_factor_ref 0.0886
_reflns_number_gt 3878
_reflns_number_total 4156
_reflns_threshold_expression >2sigma(I)
_cod_data_source_file d805492sup1.cif
_cod_data_source_block niclo418
_cod_depositor_comments
;
The following automatic conversions were performed:

'_refine_ls_weighting_scheme' value 'calc
w=1/[\s^2^(Fo^2^)+(0.0311P)^2^+1.0535P] where P=(Fo^2^+2Fc^2^)/3' was
changed to 'calc'. New tag '_refine_ls_weighting_details' was
created. The value of the new tag was set to
'w=1/[\s^2^(Fo^2^)+(0.0311P)^2^+1.0535P] where P=(Fo^2^+2Fc^2^)/3'.

Automatic conversion script
Id: cif_fix_values 3143 2015-03-26 13:38:13Z robertas 
;
_cod_original_sg_symbol_H-M P-1
_cod_database_code 7028013

loop_
_symmetry_equiv_pos_as_xyz
'x, y, z'
'-x, -y, -z'

loop_
_atom_site_label
_atom_site_type_symbol
_atom_site_fract_x
_atom_site_fract_y
_atom_site_fract_z
_atom_site_U_iso_or_equiv
_atom_site_adp_type
_atom_site_occupancy
_atom_site_calc_flag
_atom_site_refinement_flags
Ni1 Ni -1.09418(3) 1.51657(3) 0.251610(18) 0.02061(10) Uani 1 d .
Cl1 Cl -1.63112(6) 1.83151(7) 0.23131(4) 0.03146(15) Uani 1 d .
Cl2 Cl -1.21200(6) 1.10328(7) 0.26020(4) 0.02709(14) Uani 1 d .
O1 O -0.96047(18) 1.28554(19) 0.25343(11) 0.0277(4) Uani 1 d .
H11 H -0.8975 1.2413 0.2047 0.033 Uiso 1 d R
H12 H -0.9955 1.2254 0.2719 0.033 Uiso 1 d R
O2 O -1.08483(19) 1.5122(2) 0.39282(11) 0.0315(4) Uani 1 d .
H22 H -1.0432 1.4274 0.4230 0.038 Uiso 1 d R
H21 H -1.1410 1.5819 0.4250 0.038 Uiso 1 d R
O3 O -1.08485(18) 1.52303(19) 0.10646(10) 0.0278(4) Uani 1 d .
H32 H -1.0447 1.4416 0.0808 0.033 Uiso 1 d R
H31 H -1.0429 1.5786 0.0877 0.033 Uiso 1 d R
O4 O -0.91313(17) 1.5561(2) 0.25020(10) 0.0280(4) Uani 1 d .
H42 H -0.8736 1.5636 0.3040 0.034 Uiso 1 d R
H41 H -0.8422 1.5237 0.2039 0.034 Uiso 1 d R
O5 O -1.23298(18) 1.7441(2) 0.24814(12) 0.0320(4) Uani 1 d .
H52 H -1.3248 1.7923 0.2649 0.038 Uiso 1 d R
H51 H -1.1973 1.8169 0.2467 0.038 Uiso 1 d R
O6 O -1.28054(19) 1.4823(2) 0.25110(15) 0.0439(5) Uani 1 d .
H61 H -1.2783 1.4008 0.2290 0.053 Uiso 1 d R
H62 H -1.3758 1.5578 0.2484 0.053 Uiso 1 d R
O7 O -1.5884(4) 1.8287(3) 0.13509(16) 0.0773(8) Uani 1 d .
O8 O -1.5497(2) 1.8810(4) 0.2870(2) 0.0790(10) Uani 1 d .
O9 O -1.5906(3) 1.6812(3) 0.2605(2) 0.0711(8) Uani 1 d .
O10 O -1.7898(2) 1.9281(3) 0.2437(2) 0.0720(8) Uani 1 d .
O11 O -1.2331(3) 1.2007(3) 0.17923(14) 0.0524(6) Uani 1 d .
O12 O -1.3558(2) 1.1231(3) 0.29581(16) 0.0569(6) Uani 1 d .
O13 O -1.1182(2) 0.9502(2) 0.23358(13) 0.0381(4) Uani 1 d .
O14 O -1.1357(3) 1.1384(3) 0.33136(13) 0.0458(5) Uani 1 d .
O1A O -1.23532(16) 1.46301(19) 0.58777(11) 0.0260(4) Uani 1 d .
O2A O -0.96261(17) 1.2455(2) 0.49068(11) 0.0273(4) Uani 1 d .
O3A O -0.68823(17) 1.2583(2) 0.51075(11) 0.0279(4) Uani 1 d .
C1A C -1.3860(3) 1.5907(3) 0.59518(17) 0.0303(5) Uani 1 d .
H1A2 H -1.3936 1.6461 0.6529 0.036 Uiso 1 calc R
H1A1 H -1.4619 1.5550 0.6015 0.036 Uiso 1 calc R
C2A C -1.2263(3) 1.3412(3) 0.53642(16) 0.0284(5) Uani 1 d .
H2A2 H -1.2520 1.3722 0.4697 0.034 Uiso 1 calc R
H2A1 H -1.3005 1.3115 0.5633 0.034 Uiso 1 calc R
C3A C -1.0667(3) 1.2102(3) 0.54198(16) 0.0286(5) Uani 1 d .
H3A2 H -1.0365 1.1875 0.6088 0.034 Uiso 1 calc R
H3A1 H -1.0636 1.1203 0.5152 0.034 Uiso 1 calc R
C4A C -0.8134(3) 1.1187(3) 0.48097(18) 0.0324(5) Uani 1 d .
H4A2 H -0.8163 1.0452 0.4383 0.039 Uiso 1 calc R
H4A1 H -0.7782 1.0690 0.5433 0.039 Uiso 1 calc R
C5A C -0.7056(3) 1.1697(3) 0.44148(16) 0.0308(5) Uani 1 d .
H5A2 H -0.6054 1.0818 0.4261 0.037 Uiso 1 calc R
H5A1 H -0.7467 1.2300 0.3830 0.037 Uiso 1 calc R
C6A C -0.5761(3) 1.3043(3) 0.48897(17) 0.0320(6) Uani 1 d .
H6A2 H -0.4764 1.2139 0.4769 0.038 Uiso 1 calc R
H6A1 H -0.5654 1.3544 0.5446 0.038 Uiso 1 calc R
O1B O -1.27107(18) 1.5255(2) -0.09215(11) 0.0286(4) Uani 1 d .
O2B O -1.01136(19) 1.2763(2) -0.01433(11) 0.0300(4) Uani 1 d .
O3B O -0.76220(18) 1.2126(2) 0.10433(11) 0.0293(4) Uani 1 d .
C1B C -1.3993(3) 1.6712(3) -0.07879(18) 0.0358(6) Uani 1 d .
H1B2 H -1.4139 1.6955 -0.0109 0.043 Uiso 1 calc R
H1B1 H -1.4930 1.6736 -0.1011 0.043 Uiso 1 calc R
C2B C -1.2827(3) 1.4139(3) -0.03438(16) 0.0318(6) Uani 1 d .
H2B2 H -1.3724 1.4052 -0.0528 0.038 Uiso 1 calc R
H2B1 H -1.2971 1.4436 0.0325 0.038 Uiso 1 calc R
C3B C -1.1411(3) 1.2660(3) -0.04564(17) 0.0336(6) Uani 1 d .
H3B2 H -1.1516 1.1878 -0.0081 0.040 Uiso 1 calc R
H3B1 H -1.1257 1.2371 -0.1127 0.040 Uiso 1 calc R
C4B C -0.8835(3) 1.1287(3) 0.00006(17) 0.0356(6) Uani 1 d .
H4B2 H -0.8675 1.0672 -0.0561 0.043 Uiso 1 calc R
H4B1 H -0.9050 1.0791 0.0551 0.043 Uiso 1 calc R
C5B C -0.7431(3) 1.1389(3) 0.01667(16) 0.0342(6) Uani 1 d .
H5B2 H -0.6532 1.0370 0.0192 0.041 Uiso 1 calc R
H5B1 H -0.7261 1.1965 -0.0354 0.041 Uiso 1 calc R
C6B C -0.6292(3) 1.2158(3) 0.13350(18) 0.0348(6) Uani 1 d .
H6B2 H -0.5394 1.1149 0.1257 0.042 Uiso 1 calc R
H6B1 H -0.6405 1.2398 0.2014 0.042 Uiso 1 calc R

loop_
_atom_site_aniso_label
_atom_site_aniso_U_11
_atom_site_aniso_U_22
_atom_site_aniso_U_33
_atom_site_aniso_U_23
_atom_site_aniso_U_13
_atom_site_aniso_U_12
Ni1 0.02181(15) 0.01846(19) 0.02165(16) -0.00230(11) 0.00247(10) -0.00994(12)
Cl1 0.0249(3) 0.0306(4) 0.0333(3) -0.0009(2) -0.0019(2) -0.0091(2)
Cl2 0.0328(3) 0.0220(3) 0.0255(3) -0.0016(2) 0.0002(2) -0.0125(2)
O1 0.0308(8) 0.0230(10) 0.0274(8) -0.0028(6) 0.0062(6) -0.0118(7)
O2 0.0403(9) 0.0225(10) 0.0231(8) -0.0025(6) 0.0096(7) -0.0091(7)
O3 0.0381(9) 0.0229(10) 0.0233(8) -0.0023(6) -0.0027(6) -0.0153(7)
O4 0.0269(8) 0.0397(11) 0.0207(7) -0.0055(6) 0.0038(6) -0.0189(7)
O5 0.0255(8) 0.0197(10) 0.0502(10) -0.0041(7) 0.0035(7) -0.0105(7)
O6 0.0254(9) 0.0249(12) 0.0822(15) -0.0055(9) 0.0024(9) -0.0127(7)
O7 0.110(2) 0.069(2) 0.0372(12) 0.0026(11) 0.0117(13) -0.0325(16)
O8 0.0386(12) 0.099(2) 0.0918(19) -0.0564(16) -0.0034(12) -0.0240(13)
O9 0.0548(14) 0.0407(16) 0.101(2) 0.0242(13) 0.0166(13) -0.0129(11)
O10 0.0241(10) 0.0510(17) 0.125(2) -0.0144(14) -0.0087(12) -0.0046(10)
O11 0.0797(15) 0.0447(15) 0.0352(10) 0.0143(9) -0.0132(10) -0.0322(11)
O12 0.0325(10) 0.0608(17) 0.0676(14) -0.0100(11) 0.0163(10) -0.0156(10)
O13 0.0358(9) 0.0261(12) 0.0517(11) -0.0115(8) 0.0078(8) -0.0143(8)
O14 0.0741(14) 0.0461(14) 0.0322(10) -0.0036(8) -0.0099(9) -0.0401(11)
O1A 0.0215(7) 0.0269(10) 0.0279(8) -0.0036(6) -0.0012(6) -0.0102(7)
O2A 0.0261(8) 0.0223(10) 0.0323(8) 0.0018(6) 0.0014(6) -0.0111(7)
O3A 0.0267(8) 0.0296(11) 0.0282(8) -0.0068(6) 0.0046(6) -0.0143(7)
C1A 0.0238(11) 0.0308(15) 0.0341(12) -0.0035(10) 0.0041(9) -0.0117(10)
C2A 0.0303(12) 0.0318(15) 0.0286(11) -0.0049(9) 0.0010(9) -0.0194(10)
C3A 0.0350(12) 0.0242(14) 0.0305(12) -0.0003(9) 0.0034(9) -0.0178(10)
C4A 0.0297(12) 0.0216(15) 0.0430(14) -0.0050(10) 0.0020(10) -0.0100(10)
C5A 0.0282(12) 0.0328(16) 0.0285(12) -0.0101(10) 0.0041(9) -0.0124(10)
C6A 0.0244(11) 0.0356(16) 0.0345(12) -0.0018(10) -0.0007(9) -0.0133(10)
O1B 0.0280(8) 0.0335(11) 0.0258(8) -0.0024(6) 0.0053(6) -0.0164(7)
O2B 0.0377(9) 0.0241(10) 0.0308(8) 0.0003(6) -0.0052(7) -0.0170(7)
O3B 0.0292(8) 0.0310(11) 0.0247(8) -0.0061(6) 0.0055(6) -0.0123(7)
C1B 0.0245(11) 0.0389(17) 0.0407(14) -0.0044(11) 0.0063(10) -0.0132(11)
C2B 0.0375(13) 0.0432(17) 0.0258(11) -0.0037(10) 0.0059(9) -0.0286(12)
C3B 0.0444(14) 0.0371(17) 0.0314(12) -0.0022(10) 0.0000(10) -0.0293(12)
C4B 0.0519(15) 0.0209(15) 0.0301(12) -0.0016(9) -0.0038(10) -0.0145(11)
C5B 0.0391(13) 0.0265(15) 0.0234(11) -0.0029(9) 0.0026(9) -0.0052(10)
C6B 0.0281(12) 0.0361(17) 0.0340(13) 0.0000(10) -0.0011(9) -0.0108(11)

loop_
_atom_type_symbol
_atom_type_description
_atom_type_scat_dispersion_real
_atom_type_scat_dispersion_imag
_atom_type_scat_source
C C 0.0033 0.0016 'International Tables Vol C Tables 4.2.6.8 and 6.1.1.4'
H H 0.0000 0.0000 'International Tables Vol C Tables 4.2.6.8 and 6.1.1.4'
O O 0.0106 0.0060 'International Tables Vol C Tables 4.2.6.8 and 6.1.1.4'
Cl Cl 0.1484 0.1585 'International Tables Vol C Tables 4.2.6.8 and 6.1.1.4'
Ni Ni 0.3393 1.1124 'International Tables Vol C Tables 4.2.6.8 and 6.1.1.4'

loop_
_geom_angle_atom_site_label_1
_geom_angle_atom_site_label_2
_geom_angle_atom_site_label_3
_geom_angle
_geom_angle_site_symmetry_3
O2 Ni1 O4 86.56(7) .
O2 Ni1 O5 91.97(7) .
O4 Ni1 O5 87.51(7) .
O2 Ni1 O3 174.43(7) .
O4 Ni1 O3 87.89(6) .
O5 Ni1 O3 88.27(7) .
O2 Ni1 O6 94.21(8) .
O4 Ni1 O6 178.42(7) .
O5 Ni1 O6 91.08(7) .
O3 Ni1 O6 91.34(8) .
O2 Ni1 O1 88.83(7) .
O4 Ni1 O1 94.50(7) .
O5 Ni1 O1 177.88(6) .
O3 Ni1 O1 91.13(6) .
O6 Ni1 O1 86.90(7) .
O7 Cl1 O10 110.15(18) .
O7 Cl1 O8 110.43(19) .
O10 Cl1 O8 109.60(15) .
O7 Cl1 O9 107.74(17) .
O10 Cl1 O9 110.75(16) .
O8 Cl1 O9 108.1(2) .
O12 Cl2 O13 109.03(13) .
O12 Cl2 O14 110.45(13) .
O13 Cl2 O14 109.01(12) .
O12 Cl2 O11 110.64(14) .
O13 Cl2 O11 109.43(13) .
O14 Cl2 O11 108.25(13) .
C2A O1A C1A 114.67(17) .
C3A O2A C4A 112.70(19) .
C5A O3A C6A 115.83(17) .
O1A C1A C6A 112.47(18) 2_386
O1A C2A C3A 109.24(18) .
O2A C3A C2A 109.8(2) .
O2A C4A C5A 109.3(2) .
O3A C5A C4A 108.01(18) .
O3A C6A C1A 113.78(19) 2_386
C1B O1B C2B 111.94(18) .
C4B O2B C3B 110.4(2) .
C6B O3B C5B 114.13(18) .
O1B C1B C6B 108.74(19) 2_385
O1B C2B C3B 109.86(18) .
O2B C3B C2B 109.8(2) .
O2B C4B C5B 110.2(2) .
O3B C5B C4B 108.48(19) .
O3B C6B C1B 112.9(2) 2_385

loop_
_geom_bond_atom_site_label_1
_geom_bond_atom_site_label_2
_geom_bond_distance
_geom_bond_site_symmetry_2
Ni1 O2 2.0066(16) .
Ni1 O4 2.0405(16) .
Ni1 O5 2.0433(18) .
Ni1 O3 2.0582(15) .
Ni1 O6 2.0613(18) .
Ni1 O1 2.0664(17) .
Cl1 O7 1.413(2) .
Cl1 O10 1.414(2) .
Cl1 O8 1.419(2) .
Cl1 O9 1.432(2) .
Cl2 O12 1.430(2) .
Cl2 O13 1.4315(19) .
Cl2 O14 1.4410(19) .
Cl2 O11 1.445(2) .
O1A C2A 1.424(3) .
O1A C1A 1.439(3) .
O2A C3A 1.429(3) .
O2A C4A 1.429(3) .
O3A C5A 1.426(3) .
O3A C6A 1.434(3) .
C1A C6A 1.506(3) 2_386
C2A C3A 1.507(3) .
C4A C5A 1.496(3) .
C6A C1A 1.506(3) 2_386
O1B C1B 1.427(3) .
O1B C2B 1.428(3) .
O2B C4B 1.438(3) .
O2B C3B 1.440(3) .
O3B C6B 1.426(3) .
O3B C5B 1.433(3) .
C1B C6B 1.502(4) 2_385
C2B C3B 1.493(4) .
C4B C5B 1.488(4) .
C6B C1B 1.502(4) 2_385

loop_
_geom_torsion_atom_site_label_1
_geom_torsion_atom_site_label_2
_geom_torsion_atom_site_label_3
_geom_torsion_atom_site_label_4
_geom_torsion
_geom_torsion_site_symmetry_4
C2A O1A C1A C6A -85.1(3) 2_386
C1A O1A C2A C3A -174.57(18) .
C4A O2A C3A C2A -171.12(19) .
O1A C2A C3A O2A -68.2(2) .
C3A O2A C4A C5A -170.46(19) .
C6A O3A C5A C4A 173.78(19) .
O2A C4A C5A O3A 67.6(2) .
C5A O3A C6A C1A 65.0(3) 2_386
C2B O1B C1B C6B 173.91(19) 2_385
C1B O1B C2B C3B -175.88(19) .
C4B O2B C3B C2B 164.14(19) .
O1B C2B C3B O2B 62.3(2) .
C3B O2B C4B C5B 170.56(19) .
C6B O3B C5B C4B 173.9(2) .
O2B C4B C5B O3B 66.2(3) .
C5B O3B C6B C1B 75.5(3) 2_385
